data_2102179
loop_
_publ_author_name
'Bilton, Clair'
'Howard, Judith A. K.'
'Madhavi, N. N. L.'
'Nangia, Ashwini'
'Desiraju, Gautam R.'
'Allen, Frank H.'
'Wilson, Chick C.'

_publ_section_title
;
 Crystal engineering in the <i>gem</i>-alkynol family; synthon
 repetitivity and topological similarity in diphenylethynylmethanols:
 structures that lack O---H&#x00B7;&#x00B7;&#x00B7;O hydrogen bonds
;
_journal_coeditor_code BM0034
_journal_issue 6
_journal_name_full 'Acta Crystallographica Section B'
_journal_page_first 1071
_journal_page_last 1079
_journal_paper_doi 10.1107/S010876810001154X
_journal_volume 56
_journal_year 2000
_chemical_formula_moiety 'C15 H10 Cl2 O'
_chemical_formula_sum 'C15 H10 Cl2 O'
_chemical_formula_weight 277.13
_chemical_melting_point 72.5(5)
_chemical_name_systematic
; 
 ? 
;
_space_group_IT_number 2
_symmetry_cell_setting triclinic
_symmetry_space_group_name_Hall '-P 1'
_symmetry_space_group_name_H-M 'P -1'
_atom_sites_solution_hydrogens difmap
_atom_sites_solution_primary direct
_atom_sites_solution_secondary difmap
_audit_creation_method SHELXL-97
_cell_angle_alpha 117.268(1)
_cell_angle_beta 99.257(1)
_cell_angle_gamma 96.726(1)
_cell_formula_units_Z 2
_cell_length_a 5.7082(1)
_cell_length_b 11.3645(2)
_cell_length_c 11.5167(1)
_cell_measurement_reflns_used 500
_cell_measurement_temperature 150
_cell_measurement_theta_max 29.17
_cell_measurement_theta_min 5.44
_cell_volume 639.735(19)
_computing_cell_refinement 'Bruker SMART (Bruker Systems Inc., 1999a)'
_computing_data_collection 'Bruker SMART (Bruker Systems Inc., 1999a)'
_computing_data_reduction 'Bruker SAINT (Bruker Systems Inc., 1999b)'
_computing_molecular_graphics 'SHELXL97 (Sheldrick, 1997)'
_computing_publication_material 'SHELXL97 (Sheldrick, 1997)'
_computing_structure_refinement 'SHELXL97 (Sheldrick, 1997)'
_computing_structure_solution 'SHELXS97 (Sheldrick, 1997)'
_diffrn_ambient_temperature 150
_diffrn_detector_area_resol_mean 'not relevant'
_diffrn_measured_fraction_theta_full 0.976
_diffrn_measured_fraction_theta_max 0.976
_diffrn_measurement_device_type 'Bruker SMART CCD'
_diffrn_measurement_method \w
_diffrn_radiation_monochromator graphite
_diffrn_radiation_source 'fine-focus sealed tube'
_diffrn_radiation_type MoK\a
_diffrn_radiation_wavelength 0.71073
_diffrn_reflns_av_R_equivalents 0.0425
_diffrn_reflns_av_sigmaI/netI 0.0334
_diffrn_reflns_limit_h_max 7
_diffrn_reflns_limit_h_min -6
_diffrn_reflns_limit_k_max 14
_diffrn_reflns_limit_k_min -11
_diffrn_reflns_limit_l_max 12
_diffrn_reflns_limit_l_min -14
_diffrn_reflns_number 4371
_diffrn_reflns_theta_full 27.31
_diffrn_reflns_theta_max 27.31
_diffrn_reflns_theta_min 2.05
_exptl_absorpt_coefficient_mu 0.490
_exptl_absorpt_correction_T_max 0.332
_exptl_absorpt_correction_T_min 0.284
_exptl_absorpt_correction_type multi-scan
_exptl_absorpt_process_details 'SADABS (Sheldrick 1996)'
_exptl_crystal_colour colourless
_exptl_crystal_density_diffrn 1.439
_exptl_crystal_density_method 'not measured'
_exptl_crystal_description block
_exptl_crystal_F_000 284
_exptl_crystal_size_max 0.5
_exptl_crystal_size_mid 0.4
_exptl_crystal_size_min 0.4
_refine_diff_density_max 0.332
_refine_diff_density_min -0.354
_refine_diff_density_rms 0.062
_refine_ls_extinction_method none
_refine_ls_goodness_of_fit_ref 1.110
_refine_ls_hydrogen_treatment mixed
_refine_ls_matrix_type full
_refine_ls_number_parameters 203
_refine_ls_number_reflns 2826
_refine_ls_number_restraints 0
_refine_ls_restrained_S_all 1.110
_refine_ls_R_factor_all 0.0431
_refine_ls_R_factor_gt 0.0378
_refine_ls_shift/su_max 0.000
_refine_ls_shift/su_mean 0.000
_refine_ls_structure_factor_coef Fsqd
_refine_ls_weighting_details 'calc w=1/[\s^2^(Fo^2^)+(0.0467P)^2^+0.3533P] where P=(Fo^2^+2Fc^2^)/3'
_refine_ls_weighting_scheme calc
_refine_ls_wR_factor_gt 0.0987
_refine_ls_wR_factor_ref 0.1043
_reflns_number_gt 2617
_reflns_number_total 2826
_reflns_threshold_expression >2sigma(I)
_cod_data_source_file bm0034.cif
_cod_data_source_block 3X
_cod_depositor_comments
;
The following automatic conversions were performed:

'_chemical_melting_point' value '72-73' was changed to '72.5(5)' -
the average value was taken and precision was estimated.

Automatic conversion script
Id: cif_fix_values 1646 2011-03-28 12:23:43Z adriana 

The following automatic conversions were performed:

'_chemical_melting_point' value '72-73' was changed to '72.5(5)' -
the average value was taken and precision was estimated.

Automatic conversion script
Id: cif_fix_values 1715 2011-07-08 13:25:40Z adriana 
;
_cod_original_cell_volume 639.734(17)
_cod_original_sg_symbol_H-M P-1
_cod_database_code 2102179

loop_
_symmetry_equiv_pos_as_xyz
'x, y, z'
'-x, -y, -z'

loop_
_atom_site_label
_atom_site_type_symbol
_atom_site_fract_x
_atom_site_fract_y
_atom_site_fract_z
_atom_site_U_iso_or_equiv
_atom_site_adp_type
_atom_site_occupancy
_atom_site_symmetry_multiplicity
_atom_site_calc_flag
H1 H 1.044(5) -0.109(3) 0.266(3) 0.051(7) Uiso 1 1 d
C1 C 1.0066(3) -0.02664(17) 0.30273(19) 0.0305(4) Uani 1 1 d
C2 C 0.9579(3) 0.08150(16) 0.35028(16) 0.0235(3) Uani 1 1 d
C3 C 0.9001(3) 0.21751(15) 0.40912(16) 0.0214(3) Uani 1 1 d
O1 O 1.1132(2) 0.31881(11) 0.44629(13) 0.0267(3) Uani 1 1 d
HA H 1.163(5) 0.298(2) 0.383(3) 0.040(6) Uiso 1 1 d
C4 C 0.8200(3) 0.24719(14) 0.53893(15) 0.0201(3) Uani 1 1 d
C5 C 0.9651(3) 0.34161(15) 0.66530(16) 0.0243(3) Uani 1 1 d
H5 H 1.126(4) 0.391(2) 0.673(2) 0.035(5) Uiso 1 1 d
C6 C 0.8855(3) 0.36662(16) 0.78075(17) 0.0270(3) Uani 1 1 d
H6 H 0.986(4) 0.430(2) 0.867(2) 0.029(5) Uiso 1 1 d
C7 C 0.6591(3) 0.29600(16) 0.76799(16) 0.0249(3) Uani 1 1 d
Cl1 Cl 0.04963(8) 0.26483(5) 0.05839(5) 0.03706(14) Uani 1 1 d
C8 C 0.5132(3) 0.20033(17) 0.64306(17) 0.0272(3) Uani 1 1 d
H8 H 0.357(4) 0.147(2) 0.632(2) 0.040(6) Uiso 1 1 d
C9 C 0.5949(3) 0.17631(17) 0.52931(16) 0.0252(3) Uani 1 1 d
H9 H 0.494(4) 0.110(2) 0.444(2) 0.036(6) Uiso 1 1 d
C10 C 0.6949(3) 0.22598(15) 0.31106(15) 0.0214(3) Uani 1 1 d
C11 C 0.6523(3) 0.35366(15) 0.33946(17) 0.0253(3) Uani 1 1 d
H11 H 0.751(4) 0.432(2) 0.414(2) 0.026(5) Uiso 1 1 d
C12 C 0.4577(3) 0.36638(17) 0.26036(17) 0.0276(3) Uani 1 1 d
H12 H 0.435(4) 0.455(2) 0.279(2) 0.036(6) Uiso 1 1 d
C13 C 0.3042(3) 0.25021(17) 0.15251(16) 0.0271(3) Uani 1 1 d
Cl2 Cl 0.55431(8) 0.32701(5) 0.91110(4) 0.03824(15) Uani 1 1 d
C14 C 0.3448(3) 0.12307(17) 0.12157(17) 0.0291(3) Uani 1 1 d
H14 H 0.247(4) 0.048(2) 0.050(2) 0.036(6) Uiso 1 1 d
C15 C 0.5417(3) 0.11124(16) 0.20127(17) 0.0264(3) Uani 1 1 d
H15 H 0.566(4) 0.025(2) 0.179(2) 0.029(5) Uiso 1 1 d

loop_
_atom_site_aniso_label
_atom_site_aniso_U_11
_atom_site_aniso_U_22
_atom_site_aniso_U_33
_atom_site_aniso_U_23
_atom_site_aniso_U_13
_atom_site_aniso_U_12
C1 0.0236(7) 0.0274(8) 0.0405(9) 0.0149(7) 0.0108(7) 0.0084(6)
C2 0.0164(6) 0.0271(7) 0.0270(8) 0.0134(6) 0.0064(5) 0.0029(5)
C3 0.0176(6) 0.0196(6) 0.0249(7) 0.0097(6) 0.0058(5) 0.0004(5)
O1 0.0208(5) 0.0248(5) 0.0316(6) 0.0119(5) 0.0099(5) -0.0018(4)
C4 0.0175(6) 0.0192(6) 0.0254(7) 0.0118(6) 0.0062(5) 0.0048(5)
C5 0.0210(7) 0.0214(7) 0.0271(8) 0.0103(6) 0.0041(6) 0.0016(5)
C6 0.0289(8) 0.0225(7) 0.0246(8) 0.0083(6) 0.0040(6) 0.0046(6)
C7 0.0259(7) 0.0293(7) 0.0255(7) 0.0153(6) 0.0103(6) 0.0139(6)
Cl1 0.0344(2) 0.0452(3) 0.0350(2) 0.0229(2) 0.00330(18) 0.01327(19)
C8 0.0186(7) 0.0352(8) 0.0312(9) 0.0185(7) 0.0075(6) 0.0057(6)
C9 0.0175(7) 0.0299(8) 0.0253(8) 0.0124(6) 0.0035(6) 0.0006(6)
C10 0.0208(7) 0.0216(7) 0.0230(7) 0.0111(6) 0.0082(5) 0.0034(5)
C11 0.0268(7) 0.0205(7) 0.0280(8) 0.0115(6) 0.0074(6) 0.0027(6)
C12 0.0301(8) 0.0252(7) 0.0330(8) 0.0176(7) 0.0103(7) 0.0078(6)
C13 0.0259(7) 0.0359(8) 0.0252(8) 0.0184(7) 0.0086(6) 0.0090(6)
Cl2 0.0370(2) 0.0542(3) 0.0297(2) 0.0204(2) 0.01751(18) 0.0189(2)
C14 0.0290(8) 0.0283(8) 0.0237(8) 0.0087(7) 0.0034(6) 0.0047(6)
C15 0.0275(8) 0.0222(7) 0.0265(8) 0.0095(6) 0.0060(6) 0.0054(6)

loop_
_atom_type_symbol
_atom_type_description
_atom_type_scat_dispersion_real
_atom_type_scat_dispersion_imag
_atom_type_scat_source
C C 0.0033 0.0016 'International Tables Vol C Tables 4.2.6.8 and 6.1.1.4'
H H 0.0000 0.0000 'International Tables Vol C Tables 4.2.6.8 and 6.1.1.4'
O O 0.0106 0.0060 'International Tables Vol C Tables 4.2.6.8 and 6.1.1.4'
Cl Cl 0.1484 0.1585 'International Tables Vol C Tables 4.2.6.8 and 6.1.1.4'

loop_
_geom_angle_atom_site_label_1
_geom_angle_atom_site_label_2
_geom_angle_atom_site_label_3
_geom_angle
C2 C1 H1 179.0(17)
C1 C2 C3 179.12(17)
O1 C3 C2 109.98(12)
O1 C3 C4 106.71(12)
C2 C3 C4 109.22(12)
O1 C3 C10 110.68(12)
C2 C3 C10 111.25(12)
C4 C3 C10 108.87(12)
C3 O1 HA 106.2(19)
C5 C4 C9 119.18(14)
C5 C4 C3 122.08(13)
C9 C4 C3 118.74(13)
C4 C5 C6 120.45(14)
C4 C5 H5 119.4(13)
C6 C5 H5 120.2(13)
C7 C6 C5 119.10(15)
C7 C6 H6 120.6(12)
C5 C6 H6 120.3(13)
C8 C7 C6 121.27(15)
C8 C7 Cl2 118.85(12)
C6 C7 Cl2 119.88(13)
C9 C8 C7 119.00(15)
C9 C8 H8 118.4(14)
C7 C8 H8 122.6(14)
C8 C9 C4 120.99(15)
C8 C9 H9 118.5(14)
C4 C9 H9 120.5(13)
C15 C10 C11 119.32(15)
C15 C10 C3 122.36(13)
C11 C10 C3 118.18(13)
C12 C11 C10 120.56(15)
C12 C11 H11 118.5(12)
C10 C11 H11 121.0(12)
C11 C12 C13 119.19(15)
C11 C12 H12 119.5(14)
C13 C12 H12 121.3(14)
C14 C13 C12 121.21(15)
C14 C13 Cl1 119.30(13)
C12 C13 Cl1 119.45(13)
C13 C14 C15 119.21(15)
C13 C14 H14 120.6(14)
C15 C14 H14 120.1(14)
C10 C15 C14 120.50(15)
C10 C15 H15 121.5(13)
C14 C15 H15 118.0(13)

loop_
_geom_bond_atom_site_label_1
_geom_bond_atom_site_label_2
_geom_bond_distance
C1 C2 1.183(2)
C1 H1 0.90(3)
C2 C3 1.479(2)
C3 O1 1.4287(17)
C3 C4 1.534(2)
C3 C10 1.535(2)
O1 HA 0.77(3)
C4 C5 1.389(2)
C4 C9 1.394(2)
C5 C6 1.391(2)
C5 H5 0.99(2)
C6 C7 1.387(2)
C6 H6 0.95(2)
C7 C8 1.384(2)
C7 Cl2 1.7415(16)
Cl1 C13 1.7404(17)
C8 C9 1.381(2)
C8 H8 0.97(2)
C9 H9 0.95(2)
C10 C15 1.389(2)
C10 C11 1.395(2)
C11 C12 1.385(2)
C11 H11 0.93(2)
C12 C13 1.389(2)
C12 H12 0.95(2)
C13 C14 1.379(2)
C14 C15 1.393(2)
C14 H14 0.90(2)
C15 H15 0.93(2)

loop_
_cod_related_entry_id
_cod_related_entry_database
_cod_related_entry_code
1 ChemSpider 195714
